data_7153034
loop_
_publ_author_name
'Simpkins, Nigel S.'
'Pavlakos, Ilias'
'Weller, Michael D.'
'Male, Louise'

_publ_section_title
;
 The cascade radical cyclisation approach to prenylated alkaloids:
 synthesis of stephacidin A and notoamide B.
;
_journal_issue 30
_journal_name_full 'Organic &amp; biomolecular chemistry'
_journal_page_first 4957
_journal_page_last 4970
_journal_paper_doi 10.1039/c3ob40979a
_journal_volume 11
_journal_year 2013
_chemical_absolute_configuration syn
_chemical_formula_moiety 'C21 H25 N3 O2, C H4 O'
_chemical_formula_sum 'C22 H29 N3 O3'
_chemical_formula_weight 383.48
_chemical_name_systematic
;
 ?
;
_space_group_IT_number 19
_symmetry_cell_setting orthorhombic
_symmetry_space_group_name_Hall 'P 2ac 2ab'
_symmetry_space_group_name_H-M 'P 21 21 21'
_atom_sites_solution_hydrogens geom
_atom_sites_solution_primary direct
_atom_sites_solution_secondary difmap
_audit_creation_method SHELXL-97
_cell_angle_alpha 90.00
_cell_angle_beta 90.00
_cell_angle_gamma 90.00
_cell_formula_units_Z 4
_cell_length_a 8.0470(17)
_cell_length_b 10.678(3)
_cell_length_c 22.331(5)
_cell_measurement_reflns_used 6511
_cell_measurement_temperature 100(2)
_cell_measurement_theta_max 27.6
_cell_measurement_theta_min 2.6
_cell_volume 1918.8(8)
_computing_cell_refinement
;
CrystalClear-SM Expert 2.0 r7 (Rigaku, 2011)
;
_computing_data_collection
;
CrystalClear-SM Expert 2.0 r7 (Rigaku, 2011)
;
_computing_data_reduction
;
CrystalClear-SM Expert 2.0 r7 (Rigaku, 2011)
;
_computing_molecular_graphics
;
OLEX2 (Dolomanov, O.V., Bourhis, L.J., Gildea, R.J., Howard, J.A.K,
& Puschmann, H., 2009)
;
_computing_publication_material 'WinGX (Farrugia, 1999)'
_computing_structure_refinement 'SHELXL-97 (Sheldrick, 2008)'
_computing_structure_solution 'SHELXS-97 (Sheldrick, 2008)'
_diffrn_ambient_temperature 100(2)
_diffrn_detector CCD
_diffrn_detector_area_resol_mean 28.5714
_diffrn_measured_fraction_theta_full 0.998
_diffrn_measured_fraction_theta_max 0.998
_diffrn_measurement_device
;
AFC12 (Right): Kappa 3 circle
;
_diffrn_measurement_device_type
;
Rigaku Saturn724+ (2x2 bin mode)
;
_diffrn_measurement_method 'profile data from \w-scans'
_diffrn_radiation_monochromator Confocal
_diffrn_radiation_source 'Rotating Anode'
_diffrn_radiation_type MoK\a
_diffrn_radiation_wavelength 0.71073
_diffrn_reflns_av_R_equivalents 0.0754
_diffrn_reflns_av_sigmaI/netI 0.0623
_diffrn_reflns_limit_h_max 9
_diffrn_reflns_limit_h_min -10
_diffrn_reflns_limit_k_max 13
_diffrn_reflns_limit_k_min -13
_diffrn_reflns_limit_l_max 25
_diffrn_reflns_limit_l_min -29
_diffrn_reflns_number 14736
_diffrn_reflns_theta_full 27.47
_diffrn_reflns_theta_max 27.47
_diffrn_reflns_theta_min 3.12
_exptl_absorpt_coefficient_mu 0.089
_exptl_absorpt_correction_T_max 0.9991
_exptl_absorpt_correction_T_min 0.9894
_exptl_absorpt_correction_type multi-scan
_exptl_absorpt_process_details
;
CrystalClear-SM Expert 2.0 r7 (Rigaku, 2011)
;
_exptl_crystal_colour Colourless
_exptl_crystal_density_diffrn 1.328
_exptl_crystal_density_method 'not measured'
_exptl_crystal_description Plate
_exptl_crystal_F_000 824
_exptl_crystal_size_max 0.12
_exptl_crystal_size_mid 0.10
_exptl_crystal_size_min 0.01
_refine_diff_density_max 0.314
_refine_diff_density_min -0.337
_refine_diff_density_rms 0.051
_refine_ls_abs_structure_details 'Flack H D (1983), Acta Cryst. A39, 876-881'
_refine_ls_extinction_method none
_refine_ls_goodness_of_fit_ref 1.131
_refine_ls_hydrogen_treatment constr
_refine_ls_matrix_type full
_refine_ls_number_parameters 267
_refine_ls_number_reflns 2518
_refine_ls_number_restraints 4
_refine_ls_restrained_S_all 1.139
_refine_ls_R_factor_all 0.0727
_refine_ls_R_factor_gt 0.0628
_refine_ls_shift/su_max 0.000
_refine_ls_shift/su_mean 0.000
_refine_ls_structure_factor_coef Fsqd
_refine_ls_weighting_details 'calc w=1/[\s^2^(Fo^2^)+(0.0490P)^2^+0.5234P] where P=(Fo^2^+2Fc^2^)/3'
_refine_ls_weighting_scheme calc
_refine_ls_wR_factor_gt 0.1275
_refine_ls_wR_factor_ref 0.1319
_reflns_number_gt 2262
_reflns_number_total 2518
_reflns_threshold_expression >2\s(I)
_cod_data_source_file c3ob40979a.txt
_cod_data_source_block 16b
_cod_depositor_comments
;
The following automatic conversions were performed:

'_symmetry_cell_setting' value 'Orthorhombic' changed to
'orthorhombic' according to
/home/saulius/struct/CIF-dictionaries/cif_core.dic dictionary named
'cif_core.dic' version 2.4.2 from
2011-04-26.

'_exptl_absorpt_correction_type' value 'Multi-scan'
changed to 'multi-scan' according to
/home/saulius/struct/CIF-dictionaries/cif_core.dic dictionary named
'cif_core.dic' version 2.4.2 from 2011-04-26.

Automatic conversion script
Id: cif_fix_values 1891 2012-01-12 08:04:46Z andrius 
;
_cod_database_code 7153034

loop_
_symmetry_equiv_pos_as_xyz
'x, y, z'
'-x+1/2, -y, z+1/2'
'-x, y+1/2, -z+1/2'
'x+1/2, -y+1/2, -z'

loop_
_atom_site_label
_atom_site_type_symbol
_atom_site_fract_x
_atom_site_fract_y
_atom_site_fract_z
_atom_site_U_iso_or_equiv
_atom_site_adp_type
_atom_site_occupancy
_atom_site_symmetry_multiplicity
_atom_site_calc_flag
_atom_site_refinement_flags
_atom_site_disorder_assembly
_atom_site_disorder_group
C1 C 0.1283(5) 0.9973(3) 0.92296(15) 0.0326(9) Uani 0.739(12) 1 d PD A 1
H1A H 0.0148 1.0200 0.9097 0.039 Uiso 0.739(12) 1 calc PR A 1
H1B H 0.2009 1.0719 0.9200 0.039 Uiso 0.739(12) 1 calc PR A 1
C2 C 0.1268(9) 0.9465(6) 0.9850(2) 0.0354(18) Uani 0.739(12) 1 d PD A 1
H2A H 0.0218 0.9012 0.9930 0.042 Uiso 0.739(12) 1 calc PR A 1
H2B H 0.1389 1.0148 1.0147 0.042 Uiso 0.739(12) 1 calc PR A 1
C3 C 0.2773(5) 0.8559(3) 0.98801(14) 0.0287(8) Uani 0.739(12) 1 d PD A 1
H3A H 0.3786 0.9006 1.0012 0.034 Uiso 0.739(12) 1 calc PR A 1
H3B H 0.2550 0.7862 1.0162 0.034 Uiso 0.739(12) 1 calc PR A 1
C1' C 0.1283(5) 0.9973(3) 0.92296(15) 0.0326(9) Uani 0.261(12) 1 d PD A 2
H1C H 0.0084 0.9861 0.9314 0.039 Uiso 0.261(12) 1 calc PR A 2
H1D H 0.1454 1.0783 0.9023 0.039 Uiso 0.261(12) 1 calc PR A 2
C2' C 0.2321(18) 0.9893(9) 0.9806(4) 0.018(4) Uani 0.261(12) 1 d PD A 2
H2C H 0.3332 1.0416 0.9771 0.021 Uiso 0.261(12) 1 calc PR A 2
H2D H 0.1666 1.0188 1.0153 0.021 Uiso 0.261(12) 1 calc PR A 2
C3' C 0.2773(5) 0.8559(3) 0.98801(14) 0.0287(8) Uani 0.261(12) 1 d PD A 2
H3C H 0.1884 0.8097 1.0093 0.034 Uiso 0.261(12) 1 calc PR A 2
H3D H 0.3822 0.8474 1.0108 0.034 Uiso 0.261(12) 1 calc PR A 2
C4 C 0.2979(4) 0.8070(3) 0.92452(14) 0.0226(7) Uani 1 1 d . . .
C5 C 0.4742(4) 0.8111(3) 0.89876(13) 0.0225(7) Uani 1 1 d . A .
H5A H 0.5437 0.7463 0.9183 0.027 Uiso 1 1 calc R . .
H5B H 0.5248 0.8939 0.9068 0.027 Uiso 1 1 calc R . .
C6 C 0.4683(4) 0.7875(3) 0.83048(13) 0.0202(7) Uani 1 1 d . . .
H6 H 0.4922 0.8698 0.8109 0.024 Uiso 1 1 calc R A .
C7 C 0.6009(4) 0.6955(3) 0.80750(14) 0.0210(7) Uani 1 1 d . A .
C8 C 0.5762(4) 0.6697(3) 0.74088(14) 0.0223(7) Uani 1 1 d . . .
H8 H 0.6537 0.6007 0.7292 0.027 Uiso 1 1 calc R A .
N9 N 0.6052(4) 0.7766(2) 0.69972(11) 0.0229(6) Uani 1 1 d . A .
H9 H 0.6583 0.8467 0.7077 0.027 Uiso 1 1 calc R . .
C10 C 0.5305(4) 0.7426(3) 0.64547(15) 0.0238(7) Uani 1 1 d . . .
C11 C 0.5609(5) 0.7887(3) 0.58835(14) 0.0276(8) Uani 1 1 d . A .
H11 H 0.6402 0.8531 0.5816 0.033 Uiso 1 1 calc R . .
C12 C 0.4697(5) 0.7362(3) 0.54115(15) 0.0333(9) Uani 1 1 d . . .
H12 H 0.4895 0.7648 0.5015 0.040 Uiso 1 1 calc R A .
C13 C 0.3518(5) 0.6441(3) 0.55061(16) 0.0317(9) Uani 1 1 d . A .
H13 H 0.2931 0.6093 0.5177 0.038 Uiso 1 1 calc R . .
C14 C 0.3192(5) 0.6021(3) 0.60861(15) 0.0262(8) Uani 1 1 d . . .
H14 H 0.2359 0.5408 0.6155 0.031 Uiso 1 1 calc R A .
C15 C 0.4092(4) 0.6506(3) 0.65572(14) 0.0228(7) Uani 1 1 d . A .
C16 C 0.3980(4) 0.6300(3) 0.72269(13) 0.0222(7) Uani 1 1 d . A .
H16 H 0.3740 0.5407 0.7331 0.027 Uiso 1 1 calc R . .
C17 C 0.2667(4) 0.7200(3) 0.74788(14) 0.0235(7) Uani 1 1 d . . .
H17A H 0.2702 0.7984 0.7243 0.028 Uiso 1 1 calc R A .
H17B H 0.1557 0.6820 0.7419 0.028 Uiso 1 1 calc R . .
C18 C 0.2851(4) 0.7529(3) 0.81336(14) 0.0198(7) Uani 1 1 d . A .
C19 C 0.1845(4) 0.8718(3) 0.82926(14) 0.0223(7) Uani 1 1 d . . .
O19 O 0.1077(3) 0.9382(2) 0.79299(10) 0.0261(5) Uani 1 1 d . A .
N20 N 0.1945(4) 0.8930(3) 0.88784(12) 0.0255(7) Uani 1 1 d . A .
N21 N 0.2264(3) 0.6532(3) 0.85353(12) 0.0228(6) Uani 1 1 d . . .
H21A H 0.1896 0.5815 0.8392 0.027 Uiso 1 1 calc R A .
C22 C 0.2307(4) 0.6751(3) 0.91311(15) 0.0248(7) Uani 1 1 d . A .
O22 O 0.1926(3) 0.5998(2) 0.95225(11) 0.0364(7) Uani 1 1 d . . .
C23 C 0.7746(4) 0.7531(3) 0.81755(15) 0.0281(8) Uani 1 1 d . . .
H23A H 0.7806 0.8348 0.7977 0.042 Uiso 1 1 calc R A .
H23B H 0.8595 0.6973 0.8008 0.042 Uiso 1 1 calc R . .
H23C H 0.7941 0.7637 0.8606 0.042 Uiso 1 1 calc R . .
C24 C 0.5968(5) 0.5666(3) 0.83864(15) 0.0290(8) Uani 1 1 d . . .
H24A H 0.6870 0.5142 0.8231 0.044 Uiso 1 1 calc R A .
H24B H 0.4899 0.5259 0.8307 0.044 Uiso 1 1 calc R . .
H24C H 0.6110 0.5778 0.8819 0.044 Uiso 1 1 calc R . .
C101 C -0.0101(5) 0.3629(4) 0.86621(15) 0.0312(9) Uani 1 1 d . . .
H10A H 0.0131 0.2729 0.8651 0.047 Uiso 1 1 calc R . .
H10B H -0.1305 0.3766 0.8655 0.047 Uiso 1 1 calc R . .
H10C H 0.0365 0.3990 0.9029 0.047 Uiso 1 1 calc R . .
O101 O 0.0643(3) 0.4222(2) 0.81502(10) 0.0276(6) Uani 1 1 d . . .
H101 H 0.0004 0.4155 0.7854 0.041 Uiso 1 1 calc R . .

loop_
_atom_site_aniso_label
_atom_site_aniso_U_11
_atom_site_aniso_U_22
_atom_site_aniso_U_33
_atom_site_aniso_U_23
_atom_site_aniso_U_13
_atom_site_aniso_U_12
C1 0.035(2) 0.031(2) 0.032(2) -0.0115(16) -0.0023(16) 0.0062(18)
C2 0.047(4) 0.033(3) 0.026(3) 0.001(2) 0.007(2) 0.009(3)
C3 0.028(2) 0.034(2) 0.0239(18) -0.0038(14) 0.0013(14) -0.0043(18)
C1' 0.035(2) 0.031(2) 0.032(2) -0.0115(16) -0.0023(16) 0.0062(18)
C2' 0.014(8) 0.027(7) 0.013(6) -0.008(5) -0.001(5) -0.003(6)
C3' 0.028(2) 0.034(2) 0.0239(18) -0.0038(14) 0.0013(14) -0.0043(18)
C4 0.0234(18) 0.0250(17) 0.0194(16) -0.0002(13) 0.0012(13) 0.0014(15)
C5 0.0234(17) 0.0229(17) 0.0212(16) -0.0008(13) 0.0000(13) -0.0018(15)
C6 0.0210(17) 0.0192(16) 0.0203(16) 0.0014(12) -0.0012(12) -0.0044(15)
C7 0.0200(16) 0.0195(16) 0.0235(16) 0.0017(12) -0.0008(13) 0.0029(14)
C8 0.0264(18) 0.0187(17) 0.0218(17) 0.0002(12) -0.0015(13) 0.0026(15)
N9 0.0315(16) 0.0172(14) 0.0199(14) 0.0013(10) -0.0018(11) -0.0019(13)
C10 0.0250(18) 0.0223(17) 0.0240(17) -0.0028(13) -0.0006(13) 0.0057(16)
C11 0.033(2) 0.0258(18) 0.0242(17) 0.0005(13) 0.0021(14) -0.0002(17)
C12 0.049(2) 0.030(2) 0.0211(18) -0.0012(14) -0.0014(15) 0.008(2)
C13 0.039(2) 0.0264(19) 0.0293(19) -0.0082(15) -0.0092(16) 0.0094(18)
C14 0.030(2) 0.0204(17) 0.0283(18) -0.0024(13) -0.0052(14) 0.0015(16)
C15 0.0275(19) 0.0172(16) 0.0238(17) -0.0016(12) -0.0001(13) 0.0056(15)
C16 0.0254(18) 0.0189(16) 0.0223(16) -0.0009(12) -0.0037(13) 0.0001(15)
C17 0.0241(18) 0.0210(17) 0.0253(17) -0.0004(13) -0.0021(13) -0.0026(15)
C18 0.0175(16) 0.0204(16) 0.0215(16) 0.0013(12) 0.0002(12) 0.0000(14)
C19 0.0177(17) 0.0230(17) 0.0263(17) -0.0018(13) 0.0016(13) -0.0012(15)
O19 0.0261(13) 0.0258(13) 0.0265(12) 0.0019(10) -0.0031(10) 0.0053(12)
N20 0.0272(16) 0.0264(15) 0.0230(14) -0.0027(11) -0.0014(12) 0.0060(14)
N21 0.0250(15) 0.0186(14) 0.0250(14) 0.0027(11) 0.0002(12) -0.0054(13)
C22 0.0216(18) 0.0267(18) 0.0261(17) 0.0048(13) 0.0007(13) -0.0036(16)
O22 0.0427(17) 0.0391(16) 0.0273(13) 0.0075(11) 0.0015(12) -0.0107(14)
C23 0.0246(19) 0.034(2) 0.0260(18) -0.0025(14) -0.0024(14) 0.0035(17)
C24 0.038(2) 0.0210(17) 0.0285(18) 0.0047(14) -0.0025(15) 0.0106(18)
C101 0.032(2) 0.032(2) 0.0296(19) 0.0072(15) -0.0023(16) -0.0027(18)
O101 0.0305(14) 0.0273(13) 0.0251(12) -0.0013(10) -0.0064(10) -0.0073(12)

loop_
_atom_type_symbol
_atom_type_description
_atom_type_scat_dispersion_real
_atom_type_scat_dispersion_imag
_atom_type_scat_source
C C 0.0033 0.0000 'International Tables Vol C Tables 4.2.6.8 and 6.1.1.4'
H H 0.0000 0.0000 'International Tables Vol C Tables 4.2.6.8 and 6.1.1.4'
N N 0.0061 0.0000 'International Tables Vol C Tables 4.2.6.8 and 6.1.1.4'
O O 0.0106 0.0000 'International Tables Vol C Tables 4.2.6.8 and 6.1.1.4'

loop_
_geom_angle_atom_site_label_1
_geom_angle_atom_site_label_2
_geom_angle_atom_site_label_3
_geom_angle
N20 C1 C2 102.9(3)
N20 C1 H1A 111.2
C2 C1 H1A 111.2
N20 C1 H1B 111.2
C2 C1 H1B 111.2
H1A C1 H1B 109.1
C1 C2 C3 105.2(4)
C1 C2 H2A 110.7
C3 C2 H2A 110.7
C1 C2 H2B 110.7
C3 C2 H2B 110.7
H2A C2 H2B 108.8
C4 C3 C2 105.0(3)
C4 C3 H3A 110.8
C2 C3 H3A 110.8
C4 C3 H3B 110.8
C2 C3 H3B 110.8
H3A C3 H3B 108.8
H2C C2' H2D 108.6
N20 C4 C3 104.0(3)
N20 C4 C22 106.2(3)
C3 C4 C22 115.6(3)
N20 C4 C5 107.1(3)
C3 C4 C5 116.2(3)
C22 C4 C5 106.9(3)
C4 C5 C6 109.7(3)
C4 C5 H5A 109.7
C6 C5 H5A 109.7
C4 C5 H5B 109.7
C6 C5 H5B 109.7
H5A C5 H5B 108.2
C7 C6 C5 114.3(3)
C7 C6 C18 114.9(3)
C5 C6 C18 107.9(3)
C7 C6 H6 106.4
C5 C6 H6 106.4
C18 C6 H6 106.4
C8 C7 C6 110.5(3)
C8 C7 C24 106.0(3)
C6 C7 C24 113.9(3)
C8 C7 C23 109.4(3)
C6 C7 C23 109.0(3)
C24 C7 C23 108.0(3)
N9 C8 C7 116.4(3)
N9 C8 C16 101.2(3)
C7 C8 C16 115.2(3)
N9 C8 H8 107.8
C7 C8 H8 107.8
C16 C8 H8 107.8
C10 N9 C8 105.6(3)
C10 N9 H9 127.2
C8 N9 H9 127.2
C11 C10 N9 128.8(3)
C11 C10 C15 121.4(3)
N9 C10 C15 109.8(3)
C10 C11 C12 117.2(3)
C10 C11 H11 121.4
C12 C11 H11 121.4
C13 C12 C11 121.9(3)
C13 C12 H12 119.0
C11 C12 H12 119.0
C12 C13 C14 119.9(3)
C12 C13 H13 120.0
C14 C13 H13 120.0
C15 C14 C13 119.3(3)
C15 C14 H14 120.3
C13 C14 H14 120.3
C14 C15 C10 120.2(3)
C14 C15 C16 131.9(3)
C10 C15 C16 107.7(3)
C15 C16 C17 108.2(3)
C15 C16 C8 99.5(3)
C17 C16 C8 111.7(3)
C15 C16 H16 112.3
C17 C16 H16 112.3
C8 C16 H16 112.3
C18 C17 C16 115.6(3)
C18 C17 H17A 108.4
C16 C17 H17A 108.4
C18 C17 H17B 108.4
C16 C17 H17B 108.4
H17A C17 H17B 107.4
N21 C18 C17 113.0(3)
N21 C18 C19 106.6(2)
C17 C18 C19 111.2(3)
N21 C18 C6 108.9(3)
C17 C18 C6 112.5(3)
C19 C18 C6 104.0(3)
O19 C19 N20 125.1(3)
O19 C19 C18 125.4(3)
N20 C19 C18 109.5(3)
C19 N20 C1 129.4(3)
C19 N20 C4 118.1(3)
C1 N20 C4 112.3(3)
C22 N21 C18 117.9(3)
C22 N21 H21A 121.1
C18 N21 H21A 121.1
O22 C22 N21 125.6(3)
O22 C22 C4 125.0(3)
N21 C22 C4 109.4(3)
C7 C23 H23A 109.5
C7 C23 H23B 109.5
H23A C23 H23B 109.5
C7 C23 H23C 109.5
H23A C23 H23C 109.5
H23B C23 H23C 109.5
C7 C24 H24A 109.5
C7 C24 H24B 109.5
H24A C24 H24B 109.5
C7 C24 H24C 109.5
H24A C24 H24C 109.5
H24B C24 H24C 109.5
O101 C101 H10A 109.5
O101 C101 H10B 109.5
H10A C101 H10B 109.5
O101 C101 H10C 109.5
H10A C101 H10C 109.5
H10B C101 H10C 109.5
C101 O101 H101 109.5

loop_
_geom_bond_atom_site_label_1
_geom_bond_atom_site_label_2
_geom_bond_distance
C1 N20 1.463(4)
C1 C2 1.488(5)
C1 H1A 0.9900
C1 H1B 0.9900
C2 C3 1.551(6)
C2 H2A 0.9900
C2 H2B 0.9900
C3 C4 1.520(4)
C3 H3A 0.9900
C3 H3B 0.9900
C2' H2C 0.9900
C2' H2D 0.9900
C4 N20 1.485(4)
C4 C22 1.530(5)
C4 C5 1.532(5)
C5 C6 1.546(4)
C5 H5A 0.9900
C5 H5B 0.9900
C6 C7 1.539(4)
C6 C18 1.567(4)
C6 H6 1.0000
C7 C8 1.526(4)
C7 C24 1.542(4)
C7 C23 1.543(5)
C8 N9 1.484(4)
C8 C16 1.549(5)
C8 H8 1.0000
N9 C10 1.400(4)
N9 H9 0.8800
C10 C11 1.389(4)
C10 C15 1.404(5)
C11 C12 1.401(5)
C11 H11 0.9500
C12 C13 1.383(5)
C12 H12 0.9500
C13 C14 1.395(5)
C13 H13 0.9500
C14 C15 1.378(4)
C14 H14 0.9500
C15 C16 1.514(4)
C16 C17 1.535(5)
C16 H16 1.0000
C17 C18 1.511(4)
C17 H17A 0.9900
C17 H17B 0.9900
C18 N21 1.470(4)
C18 C19 1.548(4)
C19 O19 1.241(4)
C19 N20 1.330(4)
N21 C22 1.351(4)
N21 H21A 0.8800
C22 O22 1.226(4)
C23 H23A 0.9800
C23 H23B 0.9800
C23 H23C 0.9800
C24 H24A 0.9800
C24 H24B 0.9800
C24 H24C 0.9800
C101 O101 1.437(4)
C101 H10A 0.9800
C101 H10B 0.9800
C101 H10C 0.9800
O101 H101 0.8400

loop_
_geom_hbond_atom_site_label_D
_geom_hbond_atom_site_label_H
_geom_hbond_atom_site_label_A
_geom_hbond_distance_DH
_geom_hbond_distance_HA
_geom_hbond_distance_DA
_geom_hbond_angle_DHA
_geom_hbond_site_symmetry_A
N9 H9 O101 0.88 2.43 3.098(4) 133.3 3_656
N21 H21A O101 0.88 2.05 2.920(4) 169.2 .
O101 H101 O19 0.84 1.97 2.786(3) 163.5 3_546

loop_
_geom_torsion_atom_site_label_1
_geom_torsion_atom_site_label_2
_geom_torsion_atom_site_label_3
_geom_torsion_atom_site_label_4
_geom_torsion
N20 C1 C2 C3 32.4(5)
C1 C2 C3 C4 -29.4(6)
C2 C3 C4 N20 14.1(4)
C2 C3 C4 C22 -101.9(4)
C2 C3 C4 C5 131.5(4)
N20 C4 C5 C6 -51.5(3)
C3 C4 C5 C6 -167.2(3)
C22 C4 C5 C6 62.0(3)
C4 C5 C6 C7 -135.4(3)
C4 C5 C6 C18 -6.3(4)
C5 C6 C7 C8 175.2(3)
C18 C6 C7 C8 49.7(4)
C5 C6 C7 C24 56.1(4)
C18 C6 C7 C24 -69.5(3)
C5 C6 C7 C23 -64.6(3)
C18 C6 C7 C23 169.9(3)
C6 C7 C8 N9 66.8(3)
C24 C7 C8 N9 -169.4(3)
C23 C7 C8 N9 -53.2(4)
C6 C7 C8 C16 -51.5(4)
C24 C7 C8 C16 72.4(3)
C23 C7 C8 C16 -171.4(3)
C7 C8 N9 C10 -163.4(3)
C16 C8 N9 C10 -37.7(3)
C8 N9 C10 C11 -159.0(3)
C8 N9 C10 C15 22.1(4)
N9 C10 C11 C12 178.9(3)
C15 C10 C11 C12 -2.3(5)
C10 C11 C12 C13 1.2(5)
C11 C12 C13 C14 0.9(6)
C12 C13 C14 C15 -2.0(5)
C13 C14 C15 C10 1.0(5)
C13 C14 C15 C16 176.5(3)
C11 C10 C15 C14 1.2(5)
N9 C10 C15 C14 -179.7(3)
C11 C10 C15 C16 -175.2(3)
N9 C10 C15 C16 3.8(4)
C14 C15 C16 C17 -85.5(4)
C10 C15 C16 C17 90.4(3)
C14 C15 C16 C8 157.8(4)
C10 C15 C16 C8 -26.3(3)
N9 C8 C16 C15 37.8(3)
C7 C8 C16 C15 164.2(3)
N9 C8 C16 C17 -76.2(3)
C7 C8 C16 C17 50.3(4)
C15 C16 C17 C18 -155.8(3)
C8 C16 C17 C18 -47.3(4)
C16 C17 C18 N21 -77.7(4)
C16 C17 C18 C19 162.5(3)
C16 C17 C18 C6 46.2(4)
C7 C6 C18 N21 78.4(3)
C5 C6 C18 N21 -50.4(3)
C7 C6 C18 C17 -47.7(4)
C5 C6 C18 C17 -176.5(3)
C7 C6 C18 C19 -168.2(2)
C5 C6 C18 C19 63.1(3)
N21 C18 C19 O19 -128.5(3)
C17 C18 C19 O19 -4.9(5)
C6 C18 C19 O19 116.4(4)
N21 C18 C19 N20 52.2(3)
C17 C18 C19 N20 175.8(3)
C6 C18 C19 N20 -62.8(3)
O19 C19 N20 C1 -3.1(6)
C18 C19 N20 C1 176.2(3)
O19 C19 N20 C4 -177.4(3)
C18 C19 N20 C4 1.9(4)
C2 C1 N20 C19 160.8(5)
C2 C1 N20 C4 -24.7(5)
C3 C4 N20 C19 -178.5(3)
C22 C4 N20 C19 -56.1(4)
C5 C4 N20 C19 57.9(4)
C3 C4 N20 C1 6.3(4)
C22 C4 N20 C1 128.7(3)
C5 C4 N20 C1 -117.3(3)
C17 C18 N21 C22 -177.3(3)
C19 C18 N21 C22 -54.8(4)
C6 C18 N21 C22 56.9(4)
C18 N21 C22 O22 -176.9(3)
C18 N21 C22 C4 0.7(4)
N20 C4 C22 O22 -129.2(4)
C3 C4 C22 O22 -14.5(5)
C5 C4 C22 O22 116.6(4)
N20 C4 C22 N21 53.2(3)
C3 C4 C22 N21 167.9(3)
C5 C4 C22 N21 -61.0(3)
